data_7040152
loop_
_publ_author_name
'Liang, Qiuming'
'Janes, Trevor'
'Gjergji, Xhoana'
'Song, Datong'

_publ_section_title
;
 Iron complexes of a bidentate picolyl-NHC ligand: synthesis, structure
 and reactivity.
;
_journal_issue 35
_journal_name_full 'Dalton transactions (Cambridge, England : 2003)'
_journal_page_first 13872
_journal_page_last 13880
_journal_paper_doi 10.1039/c6dt02792j
_journal_volume 45
_journal_year 2016
_chemical_formula_sum 'C22 H19 Fe N3 O4'
_chemical_formula_weight 445.25
_chemical_name_systematic
;
 ?
;
_space_group_crystal_system monoclinic
_space_group_IT_number 14
_space_group_name_Hall '-P 2ybc'
_space_group_name_H-M_alt 'P 1 21/c 1'
_symmetry_space_group_name_Hall '-P 2ybc'
_symmetry_space_group_name_H-M 'P 1 21/c 1'
_atom_sites_solution_hydrogens geom
_audit_creation_method SHELXL-2014
_audit_update_record
;
2016-07-14 deposited with the CCDC.
2016-08-04 downloaded from the CCDC.
;
_cell_angle_alpha 90
_cell_angle_beta 94.594(4)
_cell_angle_gamma 90
_cell_formula_units_Z 4
_cell_length_a 12.7951(11)
_cell_length_b 13.2320(10)
_cell_length_c 12.3477(9)
_cell_measurement_reflns_used 19431
_cell_measurement_temperature 150(2)
_cell_measurement_theta_max 27.482
_cell_measurement_theta_min 2.218
_cell_volume 2083.8(3)
_computing_structure_refinement 'SHELXL-2014 (Sheldrick, 2014)'
_diffrn_ambient_temperature 150(2)
_diffrn_measured_fraction_theta_full 1.000
_diffrn_measured_fraction_theta_max 0.997
_diffrn_measurement_device_type 'Bruker Kappa Apex II'
_diffrn_radiation_type MoK\a
_diffrn_radiation_wavelength 0.71073
_diffrn_reflns_av_R_equivalents 0.0396
_diffrn_reflns_av_unetI/netI 0.0394
_diffrn_reflns_Laue_measured_fraction_full 1.000
_diffrn_reflns_Laue_measured_fraction_max 0.997
_diffrn_reflns_limit_h_max 16
_diffrn_reflns_limit_h_min -16
_diffrn_reflns_limit_k_max 17
_diffrn_reflns_limit_k_min -16
_diffrn_reflns_limit_l_max 16
_diffrn_reflns_limit_l_min -12
_diffrn_reflns_number 19431
_diffrn_reflns_point_group_measured_fraction_full 1.000
_diffrn_reflns_point_group_measured_fraction_max 0.997
_diffrn_reflns_theta_full 25.242
_diffrn_reflns_theta_max 27.482
_diffrn_reflns_theta_min 2.218
_exptl_absorpt_coefficient_mu 0.757
_exptl_absorpt_correction_T_max 0.7456
_exptl_absorpt_correction_T_min 0.6970
_exptl_absorpt_correction_type multi-scan
_exptl_absorpt_process_details SADABS
_exptl_crystal_colour colourless
_exptl_crystal_density_diffrn 1.419
_exptl_crystal_description plate
_exptl_crystal_F_000 920
_exptl_crystal_size_max 0.1
_exptl_crystal_size_mid 0.1
_exptl_crystal_size_min 0.06
_refine_diff_density_max 0.389
_refine_diff_density_min -0.280
_refine_diff_density_rms 0.057
_refine_ls_extinction_method none
_refine_ls_goodness_of_fit_ref 1.016
_refine_ls_hydrogen_treatment constr
_refine_ls_matrix_type full
_refine_ls_number_parameters 274
_refine_ls_number_reflns 4755
_refine_ls_number_restraints 0
_refine_ls_restrained_S_all 1.016
_refine_ls_R_factor_all 0.0518
_refine_ls_R_factor_gt 0.0329
_refine_ls_shift/su_max 0.001
_refine_ls_shift/su_mean 0.000
_refine_ls_structure_factor_coef Fsqd
_refine_ls_weighting_details 'w=1/[\s^2^(Fo^2^)+(0.0366P)^2^+0.7965P] where P=(Fo^2^+2Fc^2^)/3'
_refine_ls_weighting_scheme calc
_refine_ls_wR_factor_gt 0.0747
_refine_ls_wR_factor_ref 0.0822
_reflns_Friedel_coverage 0.000
_reflns_number_gt 3689
_reflns_number_total 4755
_reflns_threshold_expression 'I > 2\s(I)'
_cod_data_source_file c6dt02792j2.cif
_cod_data_source_block 8
_cod_depositor_comments 'Adding full bibliography for 7040145--7040152.cif.'
_cod_database_code 7040152
_shelx_space_group_comment
;
The symmetry employed for this shelxl refinement is uniquely defined
by the following loop, which should always be used as a source of
symmetry information in preference to the above space-group names.
They are only intended as comments.
;

loop_
_space_group_symop_operation_xyz
'x, y, z'
'-x, y+1/2, -z+1/2'
'-x, -y, -z'
'x, -y-1/2, z-1/2'

loop_
_atom_site_label
_atom_site_type_symbol
_atom_site_fract_x
_atom_site_fract_y
_atom_site_fract_z
_atom_site_U_iso_or_equiv
_atom_site_adp_type
_atom_site_occupancy
_atom_site_site_symmetry_order
_atom_site_calc_flag
_atom_site_refinement_flags_posn
_atom_site_refinement_flags_adp
Fe1 Fe 0.19105(2) 0.12934(2) 0.78982(2) 0.01594(8) Uani 1 1 d . .
O1 O 0.27197(12) 0.32660(11) 0.86494(12) 0.0317(3) Uani 1 1 d . .
O2 O 0.02623(11) 0.13089(12) 0.94304(12) 0.0320(3) Uani 1 1 d . .
O3 O 0.15786(13) 0.20614(12) 0.56647(12) 0.0383(4) Uani 1 1 d . .
O4 O 0.40310(12) 0.06378(12) 0.87250(14) 0.0428(4) Uani 1 1 d . .
N1 N 0.02977(12) -0.01019(12) 0.67700(12) 0.0200(3) Uani 1 1 d . .
N2 N 0.17233(12) -0.09166(12) 0.71887(13) 0.0197(3) Uani 1 1 d . .
N3 N -0.23210(14) 0.09481(14) 0.69492(15) 0.0323(4) Uani 1 1 d . .
C1 C 0.23914(15) 0.24950(14) 0.83676(15) 0.0211(4) Uani 1 1 d . .
C2 C 0.09112(15) 0.12989(14) 0.88373(15) 0.0205(4) Uani 1 1 d . .
C3 C 0.17246(15) 0.17635(15) 0.65424(16) 0.0236(4) Uani 1 1 d . .
C4 C 0.31912(16) 0.07907(14) 0.83732(17) 0.0248(4) Uani 1 1 d . .
C5 C 0.12838(14) 0.00172(14) 0.72735(14) 0.0174(4) Uani 1 1 d . .
C6 C 0.10272(15) -0.15925(15) 0.66561(17) 0.0253(4) Uani 1 1 d . .
H6A H 0.1157 -0.2284 0.6508 0.030 Uiso 1 1 calc R U
C7 C 0.01393(15) -0.10828(16) 0.63917(16) 0.0259(4) Uani 1 1 d . .
H7A H -0.0481 -0.1343 0.6017 0.031 Uiso 1 1 calc R U
C8 C -0.05288(14) 0.06584(15) 0.66473(16) 0.0229(4) Uani 1 1 d . .
H8A H -0.0777 0.0711 0.5869 0.027 Uiso 1 1 calc R U
H8B H -0.0231 0.1322 0.6879 0.027 Uiso 1 1 calc R U
C9 C -0.14578(14) 0.04329(14) 0.72949(15) 0.0196(4) Uani 1 1 d . .
C10 C -0.14186(15) -0.02181(15) 0.81750(16) 0.0222(4) Uani 1 1 d . .
H10A H -0.0792 -0.0573 0.8396 0.027 Uiso 1 1 calc R U
C11 C -0.23108(16) -0.03422(15) 0.87278(16) 0.0257(4) Uani 1 1 d . .
H11A H -0.2304 -0.0781 0.9337 0.031 Uiso 1 1 calc R U
C12 C -0.32088(16) 0.01806(16) 0.83803(18) 0.0305(5) Uani 1 1 d . .
H12A H -0.3834 0.0105 0.8739 0.037 Uiso 1 1 calc R U
C13 C -0.31737(16) 0.08139(17) 0.7501(2) 0.0371(6) Uani 1 1 d . .
H13A H -0.3791 0.1179 0.7269 0.045 Uiso 1 1 calc R U
C14 C 0.27493(14) -0.12328(13) 0.76389(16) 0.0195(4) Uani 1 1 d . .
C15 C 0.28379(15) -0.16156(14) 0.86921(16) 0.0218(4) Uani 1 1 d . .
C16 C 0.38203(16) -0.19531(14) 0.91067(17) 0.0256(4) Uani 1 1 d . .
H16A H 0.3906 -0.2200 0.9831 0.031 Uiso 1 1 calc R U
C17 C 0.46790(15) -0.19371(15) 0.84833(18) 0.0261(4) Uani 1 1 d . .
C18 C 0.45548(15) -0.15464(14) 0.74372(17) 0.0255(5) Uani 1 1 d . .
H18A H 0.5142 -0.1529 0.7013 0.031 Uiso 1 1 calc R U
C19 C 0.35936(15) -0.11780(14) 0.69902(16) 0.0229(4) Uani 1 1 d . .
C20 C 0.34743(17) -0.07081(17) 0.58728(17) 0.0320(5) Uani 1 1 d . .
H20A H 0.2947 -0.1084 0.5415 0.048 Uiso 1 1 calc R U
H20B H 0.4148 -0.0732 0.5547 0.048 Uiso 1 1 calc R U
H20C H 0.3250 -0.0003 0.5931 0.048 Uiso 1 1 calc R U
C21 C 0.19000(16) -0.16792(16) 0.93593(18) 0.0289(5) Uani 1 1 d . .
H21A H 0.1554 -0.1019 0.9365 0.043 Uiso 1 1 calc R U
H21D H 0.2132 -0.1876 1.0105 0.043 Uiso 1 1 calc R U
H21B H 0.1406 -0.2184 0.9041 0.043 Uiso 1 1 calc R U
C22 C 0.57217(17) -0.23671(18) 0.8938(2) 0.0378(6) Uani 1 1 d . .
H22D H 0.6286 -0.2090 0.8535 0.057 Uiso 1 1 calc R U
H22A H 0.5710 -0.3105 0.8866 0.057 Uiso 1 1 calc R U
H22B H 0.5843 -0.2185 0.9707 0.057 Uiso 1 1 calc R U

loop_
_atom_site_aniso_label
_atom_site_aniso_U_11
_atom_site_aniso_U_22
_atom_site_aniso_U_33
_atom_site_aniso_U_23
_atom_site_aniso_U_13
_atom_site_aniso_U_12
Fe1 0.01468(13) 0.01640(13) 0.01688(14) 0.00018(11) 0.00217(9) 0.00003(10)
O1 0.0381(9) 0.0217(8) 0.0346(9) -0.0024(6) -0.0009(7) -0.0051(7)
O2 0.0253(8) 0.0448(9) 0.0275(8) -0.0052(7) 0.0112(6) -0.0029(7)
O3 0.0447(10) 0.0472(10) 0.0221(8) 0.0118(7) -0.0038(7) -0.0146(8)
O4 0.0230(8) 0.0319(9) 0.0702(12) -0.0153(8) -0.0156(8) 0.0064(7)
N1 0.0162(8) 0.0227(8) 0.0211(8) 0.0000(7) 0.0024(6) -0.0011(6)
N2 0.0159(8) 0.0201(8) 0.0235(8) -0.0044(7) 0.0042(6) -0.0012(6)
N3 0.0222(9) 0.0299(9) 0.0450(11) 0.0149(8) 0.0048(8) 0.0061(7)
C1 0.0205(10) 0.0231(10) 0.0197(10) 0.0039(8) 0.0017(8) 0.0038(8)
C2 0.0204(9) 0.0197(9) 0.0209(10) -0.0017(8) -0.0012(8) -0.0005(8)
C3 0.0202(10) 0.0245(10) 0.0259(11) -0.0012(9) 0.0015(8) -0.0076(8)
C4 0.0252(11) 0.0174(10) 0.0316(11) -0.0079(8) 0.0006(9) -0.0003(8)
C5 0.0144(9) 0.0216(9) 0.0169(9) 0.0005(7) 0.0048(7) -0.0008(7)
C6 0.0234(10) 0.0229(10) 0.0305(11) -0.0113(8) 0.0071(8) -0.0054(8)
C7 0.0213(10) 0.0316(11) 0.0249(11) -0.0066(9) 0.0021(8) -0.0085(8)
C8 0.0158(9) 0.0281(11) 0.0244(10) 0.0071(8) -0.0003(8) 0.0004(8)
C9 0.0151(9) 0.0199(9) 0.0235(10) -0.0006(8) -0.0007(7) -0.0020(7)
C10 0.0167(9) 0.0258(10) 0.0237(10) 0.0016(8) -0.0017(8) 0.0005(8)
C11 0.0258(11) 0.0278(11) 0.0235(11) 0.0011(8) 0.0024(8) -0.0028(8)
C12 0.0213(10) 0.0298(11) 0.0416(13) -0.0003(10) 0.0105(9) 0.0018(8)
C13 0.0213(11) 0.0337(12) 0.0572(15) 0.0140(11) 0.0084(10) 0.0091(9)
C14 0.0149(9) 0.0156(9) 0.0285(10) -0.0051(8) 0.0044(7) -0.0004(7)
C15 0.0201(9) 0.0164(9) 0.0297(11) -0.0045(8) 0.0063(8) -0.0016(7)
C16 0.0282(11) 0.0182(10) 0.0307(11) 0.0001(8) 0.0038(9) 0.0003(8)
C17 0.0195(10) 0.0190(10) 0.0395(12) -0.0045(9) 0.0017(9) 0.0003(8)
C18 0.0181(9) 0.0225(10) 0.0371(12) -0.0068(9) 0.0103(9) -0.0001(8)
C19 0.0218(10) 0.0187(10) 0.0292(11) -0.0052(8) 0.0074(8) -0.0015(8)
C20 0.0307(11) 0.0359(12) 0.0311(12) -0.0020(10) 0.0127(9) 0.0011(9)
C21 0.0267(11) 0.0288(11) 0.0329(12) 0.0006(9) 0.0122(9) -0.0012(9)
C22 0.0238(11) 0.0335(12) 0.0556(16) -0.0011(11) -0.0004(10) 0.0055(9)

loop_
_atom_type_symbol
_atom_type_description
_atom_type_scat_dispersion_real
_atom_type_scat_dispersion_imag
_atom_type_scat_source
C C 0.0033 0.0016 'International Tables Vol C Tables 4.2.6.8 and 6.1.1.4'
H H 0.0000 0.0000 'International Tables Vol C Tables 4.2.6.8 and 6.1.1.4'
N N 0.0061 0.0033 'International Tables Vol C Tables 4.2.6.8 and 6.1.1.4'
O O 0.0106 0.0060 'International Tables Vol C Tables 4.2.6.8 and 6.1.1.4'
Fe Fe 0.3463 0.8444 'International Tables Vol C Tables 4.2.6.8 and 6.1.1.4'

loop_
_geom_angle_atom_site_label_1
_geom_angle_atom_site_label_2
_geom_angle_atom_site_label_3
_geom_angle
C3 Fe1 C1 90.61(9)
C3 Fe1 C2 123.85(9)
C1 Fe1 C2 91.81(9)
C3 Fe1 C4 118.58(9)
C1 Fe1 C4 86.72(8)
C2 Fe1 C4 117.57(9)
C3 Fe1 C5 85.02(8)
C1 Fe1 C5 174.72(8)
C2 Fe1 C5 88.18(8)
C4 Fe1 C5 97.97(8)
C5 N1 C7 111.37(16)
C5 N1 C8 126.96(16)
C7 N1 C8 121.64(16)
C5 N2 C6 111.49(16)
C5 N2 C14 126.82(15)
C6 N2 C14 121.57(16)
C9 N3 C13 116.99(18)
O1 C1 Fe1 178.20(18)
O2 C2 Fe1 179.16(18)
O3 C3 Fe1 178.31(17)
O4 C4 Fe1 168.53(17)
N2 C5 N1 103.36(15)
N2 C5 Fe1 129.77(13)
N1 C5 Fe1 126.80(13)
C7 C6 N2 106.88(17)
C6 C7 N1 106.90(17)
N1 C8 C9 113.73(15)
N3 C9 C10 122.98(17)
N3 C9 C8 113.19(16)
C10 C9 C8 123.81(16)
C9 C10 C11 118.74(18)
C12 C11 C10 119.05(19)
C13 C12 C11 118.17(19)
N3 C13 C12 124.1(2)
C15 C14 C19 123.07(18)
C15 C14 N2 117.91(16)
C19 C14 N2 118.98(17)
C14 C15 C16 117.64(17)
C14 C15 C21 121.39(18)
C16 C15 C21 120.97(18)
C17 C16 C15 121.43(19)
C18 C17 C16 118.92(18)
C18 C17 C22 121.07(18)
C16 C17 C22 120.0(2)
C17 C18 C19 121.99(18)
C18 C19 C14 116.92(19)
C18 C19 C20 121.79(18)
C14 C19 C20 121.26(18)

loop_
_geom_bond_atom_site_label_1
_geom_bond_atom_site_label_2
_geom_bond_distance
Fe1 C3 1.784(2)
Fe1 C1 1.785(2)
Fe1 C2 1.7935(19)
Fe1 C4 1.822(2)
Fe1 C5 1.9976(19)
O1 C1 1.147(2)
O2 C2 1.150(2)
O3 C3 1.154(2)
O4 C4 1.144(2)
N1 C5 1.370(2)
N1 C7 1.389(3)
N1 C8 1.459(2)
N2 C5 1.365(2)
N2 C6 1.390(2)
N2 C14 1.446(2)
N3 C9 1.338(2)
N3 C13 1.344(3)
C6 C7 1.339(3)
C8 C9 1.515(3)
C9 C10 1.384(3)
C10 C11 1.386(3)
C11 C12 1.380(3)
C12 C13 1.375(3)
C14 C15 1.392(3)
C14 C19 1.397(3)
C15 C16 1.392(3)
C15 C21 1.511(3)
C16 C17 1.391(3)
C17 C18 1.389(3)
C17 C22 1.516(3)
C18 C19 1.395(3)
C19 C20 1.510(3)
